data_8100994
loop_
_publ_author_name
'Kamel, L. T.'
'El Essawi, M.'
'Wartchow, R.'
'Berthold, H. J.'

_publ_section_title
;
Crystal structure of bis[(10,11-dihydro-dibenzo[b,f]azepin-5-yl)-2-
methyl-propyl-dimethyl-ammonium] tetrachlorocuprate(II), 
(C~20~H~27~N~2~)~2~[CuCl~4~]
;
_journal_issue 3
_journal_name_full 'Zeitschrift f\"ur Kristallographie - New Crystal Structures'
_journal_page_first 359
_journal_page_last 360
_journal_volume 216
_journal_year 2001
_chemical_formula_moiety '(C20 H27 N2)2 [Cu Cl4]'
_chemical_formula_structural '(C20 H27 N2)2 [Cu Cl4]'
_chemical_formula_sum 'C20 H27 Cl2 Cu0.5 N2'
_chemical_formula_weight 398.11
_chemical_name_common
;
bis(trimipraminium) tetrachlorocuprate
;
_space_group_IT_number 15
_symmetry_cell_setting monoclinic
_symmetry_space_group_name_Hall '-I 2ya'
_symmetry_space_group_name_H-M 'I 1 2/a 1'
_cell_angle_alpha 90.00
_cell_angle_beta 97.95(3)
_cell_angle_gamma 90.00
_cell_formula_units_Z 8
_cell_length_a 13.206(3)
_cell_length_b 9.370(2)
_cell_length_c 33.354(8)
_cell_measurement_temperature 300(2)
_cell_volume 4087.6(16)
_diffrn_ambient_temperature 300(2)
_exptl_crystal_density_diffrn 1.294
_refine_ls_R_factor_obs 0.0757
_refine_ls_wR_factor_obs 0.0784
_cod_original_sg_symbol_H-M 'I 2/a'
_cod_original_formula_sum 'C20 H27 Cl2 Cu0.50 N2'
_cod_database_code 8100994

loop_
_symmetry_equiv_pos_as_xyz
'x, y, z'
'-x+1/2, y, -z'
'x+1/2, y+1/2, z+1/2'
'-x+1, y+1/2, -z+1/2'
'-x, -y, -z'
'x-1/2, -y, z'
'-x+1/2, -y+1/2, -z+1/2'
'x, -y+1/2, z+1/2'

loop_
_atom_site_aniso_label
_atom_site_aniso_U_11
_atom_site_aniso_U_22
_atom_site_aniso_U_33
_atom_site_aniso_U_23
_atom_site_aniso_U_13
_atom_site_aniso_U_12
Cu1 0.089(2) 0.055(2) 0.076(2) 0.000 -0.020(2) 0.000
Cl1 0.069(3) 0.059(3) 0.088(3) -0.013(2) -0.016(2) 0.001(2)
Cl2 0.269(7) 0.210(6) 0.241(6) 0.157(5) -0.156(5) -0.177(5)

loop_
_atom_site_label
_atom_site_type_symbol
_atom_site_fract_x
_atom_site_fract_y
_atom_site_fract_z
_atom_site_U_iso_or_equiv
_atom_site_thermal_displace_type
_atom_site_occupancy
_atom_site_calc_flag
_atom_site_refinement_flags
_atom_site_disorder_group
Cu1 Cu 0.7500 0.7831(3) 0.0000 0.0758(10) Uani 1 d S .
Cl1 Cl 0.8430(3) 0.9362(3) 0.04050(10) 0.0747(13) Uani 1 d . .
Cl2 Cl 0.6244(5) 0.6328(6) 0.0039(2) 0.258(4) Uani 1 d . .
N1 N 0.5692(7) 0.2272(11) 0.0554(3) 0.074(3) Uiso 1 d . .
H1 H 0.5022(7) 0.2217(11) 0.0445(3) 0.089 Uiso 1 calc R .
C1 C 0.5822(9) 0.3531(13) 0.0831(4) 0.078(5) Uiso 1 d . .
H2 H 0.5720(9) 0.4395(13) 0.0670(4) 0.093 Uiso 1 calc R .
H3 H 0.6518(9) 0.3541(13) 0.0969(4) 0.093 Uiso 1 calc R .
C2 C 0.5061(9) 0.3544(13) 0.1157(3) 0.066(4) Uiso 1 d . .
H4 H 0.4553(9) 0.2792(13) 0.1086(3) 0.080 Uiso 1 calc R .
C3 C 0.4504(9) 0.4976(13) 0.1123(4) 0.085(5) Uiso 1 d . .
H5 H 0.4993(9) 0.5739(13) 0.1107(4) 0.103 Uiso 1 calc R .
H6 H 0.4018(9) 0.4993(13) 0.0877(4) 0.103 Uiso 1 calc R .
C4 C 0.5666(8) 0.3161(14) 0.1555(3) 0.093(5) Uiso 1 d . .
H7 H 0.5975(8) 0.2241(14) 0.1535(3) 0.112 Uiso 1 calc R .
H8 H 0.5222(8) 0.3133(14) 0.1760(3) 0.112 Uiso 1 calc R .
H9 H 0.6190(8) 0.3862(14) 0.1626(3) 0.112 Uiso 1 calc R .
C5 C 0.5983(9) 0.0921(13) 0.0756(3) 0.088(5) Uiso 1 d . .
H10 H 0.5586(9) 0.0777(13) 0.0973(3) 0.106 Uiso 1 calc R .
H11 H 0.6696(9) 0.0944(13) 0.0862(3) 0.106 Uiso 1 calc R .
H12 H 0.5858(9) 0.0153(13) 0.0565(3) 0.106 Uiso 1 calc R .
C6 C 0.6297(10) 0.2474(19) 0.0227(4) 0.162(7) Uiso 1 d . .
H13 H 0.6112(10) 0.3361(19) 0.0092(4) 0.195 Uiso 1 calc R .
H14 H 0.6172(10) 0.1702(19) 0.0037(4) 0.195 Uiso 1 calc R .
H15 H 0.7010(10) 0.2493(19) 0.0335(4) 0.195 Uiso 1 calc R .
C1' C 0.2013(10) 0.3200(16) 0.1950(4) 0.104(5) Uiso 1 d . .
H1' H 0.1773(10) 0.3125(16) 0.2199(4) 0.125 Uiso 1 calc R .
C2' C 0.1560(9) 0.2469(15) 0.1628(4) 0.091(5) Uiso 1 d . .
H2' H 0.1017(9) 0.1868(15) 0.1661(4) 0.109 Uiso 1 calc R .
C3' C 0.1857(9) 0.2570(15) 0.1263(4) 0.090(5) Uiso 1 d . .
H3' H 0.1544(9) 0.2022(15) 0.1049(4) 0.108 Uiso 1 calc R .
C4' C 0.2644(11) 0.3508(16) 0.1208(4) 0.100(5) Uiso 1 d . .
H4' H 0.2810(11) 0.3642(16) 0.0948(4) 0.120 Uiso 1 calc R .
C4A' C 0.3183(10) 0.4241(14) 0.1525(4) 0.064(4) Uiso 1 d . .
N5' N 0.3970(8) 0.5211(11) 0.1468(3) 0.059(3) Uiso 1 d . .
C5A' C 0.3868(9) 0.6684(13) 0.1574(4) 0.057(4) Uiso 1 d . .
C6' C 0.3788(7) 0.7788(14) 0.1278(3) 0.063(4) Uiso 1 d . .
H5' H 0.3804(7) 0.7598(14) 0.1006(3) 0.076 Uiso 1 calc R .
C7' C 0.3686(9) 0.9126(15) 0.1417(4) 0.077(4) Uiso 1 d . .
H6' H 0.3592(9) 0.9856(15) 0.1227(4) 0.093 Uiso 1 calc R .
C8' C 0.3711(10) 0.9484(17) 0.1806(4) 0.100(5) Uiso 1 d . .
H7' H 0.3646(10) 1.0432(17) 0.1882(4) 0.120 Uiso 1 calc R .
C9' C 0.3834(10) 0.8407(16) 0.2095(4) 0.102(5) Uiso 1 d . .
H8' H 0.3837(10) 0.8623(16) 0.2368(4) 0.122 Uiso 1 calc R .
C9A' C 0.3955(10) 0.6986(17) 0.1974(4) 0.083(4) Uiso 1 d . .
C10' C 0.4147(11) 0.5842(17) 0.2287(4) 0.117(6) Uiso 1 d . .
H9' H 0.4756(11) 0.5318(17) 0.2244(4) 0.141 Uiso 1 calc R .
H10' H 0.4277(11) 0.6284(17) 0.2552(4) 0.141 Uiso 1 calc R .
C11' C 0.3314(11) 0.4857(17) 0.2283(4) 0.120(6) Uiso 1 d . .
H11' H 0.2761(11) 0.5375(17) 0.2380(4) 0.144 Uiso 1 calc R .
H12' H 0.3534(11) 0.4133(17) 0.2484(4) 0.144 Uiso 1 calc R .
C12' C 0.2857(11) 0.4082(15) 0.1908(4) 0.079(4) Uiso 1 d . .

loop_
_geom_bond_atom_site_label_1
_geom_bond_atom_site_label_2
_geom_bond_distance
_geom_bond_site_symmetry_2
_geom_bond_publ_flag
Cu1 Cl2 2.193(5) . ?
Cu1 Cl2 2.193(5) 2_655 ?
Cu1 Cl1 2.221(3) 2_655 ?
Cu1 Cl1 2.221(3) . ?
N1 C6 1.450(14) . ?
N1 C5 1.461(13) . ?
N1 C1 1.494(13) . ?
C1 C2 1.581(15) . ?
C2 C4 1.495(12) . ?
C2 C3 1.527(15) . ?
C3 N5' 1.446(14) . ?
C1' C2' 1.343(13) . ?
C1' C12' 1.41(2) . ?
C2' C3' 1.332(15) . ?
C3' C4' 1.39(2) . ?
C4' C4A' 1.374(14) . ?
C4A' C12' 1.41(2) . ?
C4A' N5' 1.413(13) . ?
N5' C5A' 1.436(13) . ?
C5A' C9A' 1.352(14) . ?
C5A' C6' 1.422(13) . ?
C6' C7' 1.349(15) . ?
C7' C8' 1.338(15) . ?
C8' C9' 1.39(2) . ?
C9' C9A' 1.41(2) . ?
C9A' C10' 1.49(2) . ?
C10' C11' 1.43(2) . ?
C11' C12' 1.498(15) . ?
